data_4511415
loop_
_publ_author_name
'Gagnon, Kevin J.'
'Teat, Simon J.'
'Beal, Zachary J.'
'Embry, Alyssa M.'
'Strayer, Megan E.'
'Clearfield, Abraham'

_publ_section_title
;
 Isoreticular Investigation into the Formation of Four New Zinc
 Alkylbisphosphonate Families
;
_journal_issue 7
_journal_name_full 'Crystal Growth &amp; Design'
_journal_page_first 3612
_journal_paper_doi 10.1021/cg500568e
_journal_volume 14
_journal_year 2014
_chemical_formula_sum 'C6 H22 O16 P4 Zn3'
_chemical_formula_weight 670.22
_chemical_name_systematic
;
 ?
;
_space_group_crystal_system orthorhombic
_space_group_IT_number 59
_space_group_name_Hall '-P 2ab 2a'
_space_group_name_H-M_alt 'P m m n'
_symmetry_space_group_name_Hall '-P 2ab 2a'
_symmetry_space_group_name_H-M 'P m m n :2'
_atom_sites_solution_hydrogens geom
_atom_sites_solution_primary direct
_audit_creation_method
;
Olex2 1.2-alpha
(compiled 2014.03.12 svn.r2899 for OlexSys, GUI svn.r4794)
;
_cell_angle_alpha 90
_cell_angle_beta 90
_cell_angle_gamma 90
_cell_formula_units_Z 4
_cell_length_a 19.397(3)
_cell_length_b 27.620(5)
_cell_length_c 5.1655(9)
_cell_measurement_reflns_used 5949
_cell_measurement_temperature 100
_cell_measurement_theta_max 32.905
_cell_measurement_theta_min 3.216
_cell_volume 2767.4(8)
_computing_cell_refinement 'SAINT V8.34A Bruker-AXS, Madison WI'
_computing_data_collection 'Bruker APEX-II Bruker-AXS, Madison WI'
_computing_data_reduction 'SAINT V8.34A Bruker-AXS, Madison WI'
_computing_molecular_graphics
;
Bruker SHELXTL Bruker-AXS, Madison WI
O. V. Dolomanov, L. J. Bourhis, R. J. Gildea, J. A. K. Howard and H. Puschmann,
OLEX2: a complete structure solution, refinement and analysis program.
J. Appl. Cryst. (2009). 42, 339-341.
and local programs
;
_computing_publication_material 'Bruker SHELXTL Bruker-AXS, Madison WI'
_computing_structure_refinement 'SHELXL-2013/1 Bruker-AXS, Madison WI'
_computing_structure_solution 'SHELXT 2014/1 Bruker-AXS, Madison WI'
_diffrn_ambient_temperature 100(2)
_diffrn_measured_fraction_theta_full 0.997
_diffrn_measured_fraction_theta_max 0.997
_diffrn_measurement_device_type 'Bruker APEX-II CCD diffractometer'
_diffrn_measurement_method '/w scans with narrow frames'
_diffrn_radiation_collimation '0.2 mm sinlge-pinhole'
_diffrn_radiation_monochromator 'Silicon 111'
_diffrn_radiation_probe x-ray
_diffrn_radiation_type synchrotron
_diffrn_radiation_wavelength 0.7749
_diffrn_reflns_av_R_equivalents 0.0803
_diffrn_reflns_av_unetI/netI 0.0494
_diffrn_reflns_Laue_measured_fraction_full 0.997
_diffrn_reflns_Laue_measured_fraction_max 0.997
_diffrn_reflns_limit_h_max 26
_diffrn_reflns_limit_h_min -26
_diffrn_reflns_limit_k_max 37
_diffrn_reflns_limit_k_min -37
_diffrn_reflns_limit_l_max 7
_diffrn_reflns_limit_l_min -7
_diffrn_reflns_number 28084
_diffrn_reflns_point_group_measured_fraction_full 0.997
_diffrn_reflns_point_group_measured_fraction_max 0.997
_diffrn_reflns_theta_full 27.706
_diffrn_reflns_theta_max 29.095
_diffrn_reflns_theta_min 3.528
_diffrn_source
;
Advanced Light Source, station 11.3.1
;
_exptl_absorpt_coefficient_mu 3.620
_exptl_absorpt_correction_T_max 0.948
_exptl_absorpt_correction_T_min 0.662
_exptl_absorpt_correction_type multi-scan
_exptl_absorpt_process_details 'SADABS-2012/1 - Bruker AXS, Madison WI'
_exptl_crystal_colour colorless
_exptl_crystal_density_diffrn 1.609
_exptl_crystal_density_method 'not measured'
_exptl_crystal_description needle
_exptl_crystal_F_000 1344
_exptl_crystal_size_max 0.08
_exptl_crystal_size_mid 0.03
_exptl_crystal_size_min 0.015
_refine_diff_density_max 1.787
_refine_diff_density_min -0.915
_refine_diff_density_rms 0.136
_refine_ls_extinction_method none
_refine_ls_goodness_of_fit_ref 1.062
_refine_ls_hydrogen_treatment constr
_refine_ls_matrix_type full
_refine_ls_number_parameters 139
_refine_ls_number_reflns 3019
_refine_ls_number_restraints 0
_refine_ls_restrained_S_all 1.062
_refine_ls_R_factor_all 0.0491
_refine_ls_R_factor_gt 0.0450
_refine_ls_shift/su_max 0.001
_refine_ls_shift/su_mean 0.000
_refine_ls_structure_factor_coef Fsqd
_refine_ls_weighting_details 'w=1/[\s^2^(Fo^2^)+(0.0692P)^2^+3.8973P] where P=(Fo^2^+2Fc^2^)/3'
_refine_ls_weighting_scheme calc
_refine_ls_wR_factor_gt 0.1188
_refine_ls_wR_factor_ref 0.1212
_reflns_Friedel_coverage 0.000
_reflns_number_gt 2666
_reflns_number_total 3019
_reflns_threshold_expression 'I > 2\s(I)'
_cod_data_source_file cg500568e_si_002.cif
_cod_data_source_block zat3
_cod_depositor_comments 'Adding full bibliography for 4511411--4511421.cif.'
_cod_database_code 4511415
_shelx_space_group_comment
;
The symmetry employed for this shelxl refinement is uniquely defined
by the following loop, which should always be used as a source of
symmetry information in preference to the above space-group names.
They are only intended as comments.
;
_shelx_estimated_absorpt_t_min 0.761
_shelx_estimated_absorpt_t_max 0.948
_olex2_refinement_description
;
1. Fixed Uiso
 At 1.2 times of:
  All C(H,H) groups
 At 1.5 times of:
  All O(H) groups
2.a Secondary CH2 refined with riding coordinates:
 C4(H4A,H4B), C3(H3A,H3B), C1(H1A,H1B), C2(H2A,H2B)
2.b Tetrahedral OH refined with riding coordinates:
 O3(H3)
;
_smtbx_masks_special_details
;
 Solvent in the channels could not be identified.
 It is most likely a mixture of water and acetic
 acid.
;

loop_
_space_group_symop_operation_xyz
'x, y, z'
'-x+1/2, -y+1/2, z'
'-x, y+1/2, -z'
'x+1/2, -y, -z'
'-x, -y, -z'
'x-1/2, y-1/2, -z'
'x, -y-1/2, z'
'-x-1/2, y, z'

loop_
_atom_site_label
_atom_site_type_symbol
_atom_site_fract_x
_atom_site_fract_y
_atom_site_fract_z
_atom_site_U_iso_or_equiv
_atom_site_adp_type
_atom_site_occupancy
_atom_site_site_symmetry_order
_atom_site_calc_flag
_atom_site_refinement_flags_posn
_atom_site_refinement_flags_adp
_atom_site_refinement_flags_occupancy
Zn1 Zn 0.54616(2) 0.95202(2) 0.77962(7) 0.01606(15) Uani 1 1 d . . .
Zn2 Zn 0.54991(3) 0.7500 0.79441(12) 0.02469(18) Uani 1 2 d S T P
P2 P 0.60335(4) 1.00067(3) 0.26465(16) 0.0162(2) Uani 1 1 d . . .
P1 P 0.60528(4) 0.85454(3) 0.55931(17) 0.0185(2) Uani 1 1 d . . .
O4 O 0.59469(12) 0.95275(8) 0.1136(5) 0.0202(5) Uani 1 1 d . . .
O2 O 0.54718(11) 0.88369(9) 0.6808(5) 0.0219(5) Uani 1 1 d . . .
O5 O 0.60109(12) 0.99164(9) 0.5538(5) 0.0235(5) Uani 1 1 d . . .
O6 O 0.55081(11) 1.03766(9) 0.1686(6) 0.0273(6) Uani 1 1 d . . .
O3 O 0.60682(13) 0.86365(10) 0.2584(5) 0.0251(5) Uani 1 1 d . . .
H3 H 0.6045 0.8935 0.2292 0.038 Uiso 1 1 calc R . .
O1 O 0.59926(13) 0.80085(9) 0.5900(6) 0.0331(6) Uani 1 1 d . . .
O3W O 0.6213(2) 0.7500 1.1015(8) 0.0445(11) Uani 1 2 d S T P
C4 C 0.7500 0.99798(17) 0.2621(10) 0.0208(10) Uani 1 2 d S T P
H4A H 0.7500 0.9925 0.4515 0.025 Uiso 1 2 calc RS T P
H4B H 0.7500 0.9661 0.1749 0.025 Uiso 1 2 calc RS T P
O2W O 0.4928(2) 0.80216(13) 1.0126(9) 0.0694(12) Uani 1 1 d . . .
C3 C 0.68544(16) 1.02646(12) 0.1844(7) 0.0203(7) Uani 1 1 d . . .
H3A H 0.6868 1.0314 -0.0054 0.024 Uiso 1 1 calc R . .
H3B H 0.6882 1.0588 0.2661 0.024 Uiso 1 1 calc R . .
C1 C 0.68569(18) 0.87632(15) 0.6830(7) 0.0265(8) Uani 1 1 d . . .
H1A H 0.6875 0.9118 0.6570 0.032 Uiso 1 1 calc R . .
H1B H 0.6869 0.8703 0.8718 0.032 Uiso 1 1 calc R . .
O1W O 0.4662(3) 0.7500 0.5170(12) 0.0656(15) Uani 1 2 d S T P
C2 C 0.7500 0.85403(18) 0.5623(11) 0.0259(11) Uani 1 2 d S T P
H2A H 0.7500 0.8186 0.5914 0.031 Uiso 1 2 calc RS T P
H2B H 0.7500 0.8599 0.3732 0.031 Uiso 1 2 calc RS T P

loop_
_atom_site_aniso_label
_atom_site_aniso_U_11
_atom_site_aniso_U_22
_atom_site_aniso_U_33
_atom_site_aniso_U_23
_atom_site_aniso_U_13
_atom_site_aniso_U_12
Zn1 0.0094(2) 0.0256(2) 0.0132(2) -0.00055(14) -0.00027(13) 0.00238(13)
Zn2 0.0277(4) 0.0253(3) 0.0211(3) 0.000 0.0064(2) 0.000
P2 0.0087(4) 0.0242(4) 0.0156(4) 0.0008(3) 0.0005(3) 0.0005(3)
P1 0.0139(4) 0.0231(4) 0.0186(5) 0.0011(3) 0.0023(3) 0.0007(3)
O4 0.0162(11) 0.0276(12) 0.0169(12) 0.0002(9) -0.0039(9) -0.0005(9)
O2 0.0127(12) 0.0259(12) 0.0271(14) -0.0062(10) 0.0039(9) 0.0000(8)
O5 0.0174(11) 0.0388(13) 0.0143(12) -0.0031(10) 0.0019(9) -0.0074(9)
O6 0.0094(11) 0.0308(13) 0.0417(16) 0.0067(12) 0.0006(10) 0.0036(9)
O3 0.0251(14) 0.0315(13) 0.0188(13) -0.0027(10) 0.0015(10) -0.0003(11)
O1 0.0266(13) 0.0261(12) 0.0466(17) 0.0070(12) 0.0153(13) 0.0049(10)
O3W 0.053(3) 0.054(3) 0.026(2) 0.000 -0.005(2) 0.000
C4 0.011(2) 0.027(2) 0.025(3) 0.0050(19) 0.000 0.000
O2W 0.076(3) 0.0440(18) 0.088(3) -0.0065(19) 0.047(2) 0.0074(17)
C3 0.0113(15) 0.0287(17) 0.0210(17) 0.0048(13) 0.0015(12) 0.0005(12)
C1 0.0177(16) 0.045(2) 0.0166(17) -0.0020(15) 0.0009(14) -0.0007(15)
O1W 0.031(2) 0.095(4) 0.070(4) 0.000 -0.011(3) 0.000
C2 0.013(2) 0.039(3) 0.025(3) -0.001(2) 0.000 0.000

loop_
_atom_type_symbol
_atom_type_description
_atom_type_scat_dispersion_real
_atom_type_scat_dispersion_imag
_atom_type_scat_source
C C 0.0040 0.0020 'Calculated using XDISP in WinGX (Farrugia, 1999)'
H H 0.0000 0.0000 'Calculated using XDISP in WinGX (Farrugia, 1999)'
O O 0.0132 0.0074 'Calculated using XDISP in WinGX (Farrugia, 1999)'
P P 0.1183 0.1134 'Calculated using XDISP in WinGX (Farrugia, 1999)'
Zn Zn 0.2282 1.6718 'Calculated using XDISP in WinGX (Farrugia, 1999)'

loop_
_geom_angle_atom_site_label_1
_geom_angle_atom_site_label_2
_geom_angle_atom_site_label_3
_geom_angle
_geom_angle_site_symmetry_1
_geom_angle_site_symmetry_3
O2 Zn1 O4 103.55(10) . 1_556
O5 Zn1 O4 105.16(10) . 1_556
O5 Zn1 O2 112.67(10) . .
O6 Zn1 O4 110.19(12) 5_676 1_556
O6 Zn1 O2 100.92(10) 5_676 .
O6 Zn1 O5 122.87(11) 5_676 .
O1 Zn2 O1 89.17(15) 7_575 .
O1 Zn2 O3W 94.74(13) 7_575 .
O1 Zn2 O3W 94.74(13) . .
O1 Zn2 O2W 93.04(13) 7_575 7_575
O1 Zn2 O2W 93.04(13) . .
O1 Zn2 O2W 177.21(13) 7_575 .
O1 Zn2 O2W 177.21(13) . 7_575
O1 Zn2 O1W 90.56(15) 7_575 .
O1 Zn2 O1W 90.56(14) . .
O3W Zn2 O2W 86.78(16) . 7_575
O3W Zn2 O2W 86.78(16) . .
O3W Zn2 O1W 172.5(2) . .
O2W Zn2 O2W 84.7(2) . 7_575
O2W Zn2 O1W 87.72(18) . .
O2W Zn2 O1W 87.72(18) 7_575 .
O4 P2 C3 108.67(15) . .
O5 P2 O4 110.71(14) . .
O5 P2 O6 114.29(16) . .
O5 P2 C3 108.60(15) . .
O6 P2 O4 109.68(15) . .
O6 P2 C3 104.59(15) . .
O2 P1 O3 109.67(15) . .
O2 P1 C1 108.71(16) . .
O3 P1 C1 106.38(16) . .
O1 P1 O2 115.04(14) . .
O1 P1 O3 105.35(17) . .
O1 P1 C1 111.31(18) . .
P2 O4 Zn1 120.26(13) . 1_554
P1 O2 Zn1 128.78(14) . .
P2 O5 Zn1 135.09(15) . .
P2 O6 Zn1 135.06(17) . 5_676
P1 O3 H3 109.5 . .
P1 O1 Zn2 142.11(17) . .
H4A C4 H4B 108.2 . .
C3 C4 H4A 109.7 8_755 .
C3 C4 H4A 109.7 . .
C3 C4 H4B 109.7 8_755 .
C3 C4 H4B 109.7 . .
C3 C4 C3 109.6(4) 8_755 .
P2 C3 H3A 107.9 . .
P2 C3 H3B 107.9 . .
C4 C3 P2 117.5(2) . .
C4 C3 H3A 107.9 . .
C4 C3 H3B 107.9 . .
H3A C3 H3B 107.2 . .
P1 C1 H1A 108.4 . .
P1 C1 H1B 108.4 . .
H1A C1 H1B 107.5 . .
C2 C1 P1 115.6(3) . .
C2 C1 H1A 108.4 . .
C2 C1 H1B 108.4 . .
C1 C2 C1 109.8(4) 8_755 .
C1 C2 H2A 109.7 8_755 .
C1 C2 H2A 109.7 . .
C1 C2 H2B 109.7 . .
C1 C2 H2B 109.7 8_755 .
H2A C2 H2B 108.2 . .

loop_
_geom_bond_atom_site_label_1
_geom_bond_atom_site_label_2
_geom_bond_distance
_geom_bond_site_symmetry_2
Zn1 O4 1.965(2) 1_556
Zn1 O2 1.955(2) .
Zn1 O5 1.922(2) .
Zn1 O6 1.921(2) 5_676
Zn2 O1 2.001(3) .
Zn2 O1 2.001(3) 7_575
Zn2 O3W 2.106(5) .
Zn2 O2W 2.139(3) 7_575
Zn2 O2W 2.139(3) .
Zn2 O1W 2.166(5) .
P2 O4 1.545(2) .
P2 O5 1.515(2) .
P2 O6 1.526(2) .
P2 C3 1.793(3) .
P1 O2 1.521(2) .
P1 O3 1.575(3) .
P1 O1 1.496(3) .
P1 C1 1.789(4) .
O4 Zn1 1.965(2) 1_554
O6 Zn1 1.921(2) 5_676
O3 H3 0.8400 .
C4 H4A 0.9900 .
C4 H4B 0.9900 .
C4 C3 1.532(4) 8_755
C4 C3 1.532(4) .
C3 H3A 0.9900 .
C3 H3B 0.9900 .
C1 H1A 0.9900 .
C1 H1B 0.9900 .
C1 C2 1.524(5) .
C2 C1 1.524(5) 8_755
C2 H2A 0.9900 .
C2 H2B 0.9900 .

loop_
_geom_hbond_atom_site_label_D
_geom_hbond_atom_site_label_H
_geom_hbond_atom_site_label_A
_geom_hbond_distance_DH
_geom_hbond_distance_HA
_geom_hbond_distance_DA
_geom_hbond_angle_DHA
O3 H3 O4 0.84 1.75 2.583(4) 169.8

loop_
_geom_torsion_atom_site_label_1
_geom_torsion_atom_site_label_2
_geom_torsion_atom_site_label_3
_geom_torsion_atom_site_label_4
_geom_torsion
_geom_torsion_site_symmetry_1
_geom_torsion_site_symmetry_4
P1 C1 C2 C1 179.3(2) . 8_755
O4 P2 O5 Zn1 -41.9(3) . .
O4 P2 O6 Zn1 77.2(3) . 5_676
O4 P2 C3 C4 -64.2(3) . .
O2 P1 O1 Zn2 -16.1(4) . .
O2 P1 C1 C2 -174.6(3) . .
O5 P2 O4 Zn1 146.25(14) . 1_554
O5 P2 O6 Zn1 -47.8(3) . 5_676
O5 P2 C3 C4 56.3(3) . .
O6 P2 O4 Zn1 19.2(2) . 1_554
O6 P2 O5 Zn1 82.6(3) . .
O6 P2 C3 C4 178.7(3) . .
O3 P1 O2 Zn1 -81.6(2) . .
O3 P1 O1 Zn2 -137.0(3) . .
O3 P1 C1 C2 -56.6(4) . .
O1 P1 O2 Zn1 159.89(19) . .
O1 P1 C1 C2 57.6(4) . .
C3 P2 O4 Zn1 -94.56(17) . 1_554
C3 P2 O5 Zn1 -161.1(2) . .
C3 P2 O6 Zn1 -166.4(2) . 5_676
C3 C4 C3 P2 -178.36(17) 8_755 .
C1 P1 O2 Zn1 34.3(3) . .
C1 P1 O1 Zn2 108.1(3) . .

loop_
_smtbx_masks_void_nr
_smtbx_masks_void_average_x
_smtbx_masks_void_average_y
_smtbx_masks_void_average_z
_smtbx_masks_void_volume
_smtbx_masks_void_count_electrons
1 -0.250 0.250 -0.284 413.2 40.8
2 0.250 0.750 -0.600 413.2 40.4
3 0.250 0.250 0.918 27.8 2.3
4 0.750 0.750 0.082 27.8 2.3
